data_8106648
loop_
_publ_author_name
'Wang, Kun-Yan'
'Yang, Xiao-Li'

_publ_section_title
;
 Crystal structure of
 2-(2-ethoxyphenyl)-7-propyl-5-methylimidazo[5,1-f][1,2,4]triazin-4(3H)-one,
 C17H20N4O2
;
_journal_issue 5
_journal_name_full 'Zeitschrift f\"ur Kristallographie - New Crystal Structures'
_journal_page_first 703
_journal_page_last 705
_journal_paper_doi 10.1515/ncrs-2016-0333
_journal_volume 232
_journal_year 2017
_chemical_formula_moiety 'C17 H20 N4 O2'
_chemical_formula_sum 'C17 H20 N4 O2'
_chemical_formula_weight 312.37
_space_group_IT_number 2
_space_group_name_Hall '-P 1'
_space_group_name_H-M_alt 'P -1'
_symmetry_cell_setting triclinic
_symmetry_space_group_name_Hall '-P 1'
_symmetry_space_group_name_H-M 'P -1'
_atom_sites_solution_hydrogens geom
_atom_sites_solution_primary direct
_atom_sites_solution_secondary difmap
_cell_angle_alpha 95.422(2)
_cell_angle_beta 95.122(2)
_cell_angle_gamma 96.574(2)
_cell_formula_units_Z 4
_cell_length_a 7.2692(4)
_cell_length_b 10.5261(5)
_cell_length_c 20.9563(10)
_cell_measurement_reflns_used 5429
_cell_measurement_temperature 173(2)
_cell_measurement_theta_max 25.34
_cell_measurement_theta_min 2.91
_cell_volume 1577.69(14)
_computing_cell_refinement 'CAD-4 Software [3]'
_computing_data_collection 'CAD-4 Software (Enraf-Nonius, 1989) [3]'
_computing_data_reduction 'XCAD4 (Harms & Wocadlo, 1995) [4]'
_computing_molecular_graphics 'SHELXTL [6]'
_computing_publication_material 'PLATON (Spek, 2003) [6]'
_computing_structure_refinement 'SHELXTL [6]'
_computing_structure_solution 'SHELXTL (Bruker, 2000)[6]'
_diffrn_ambient_temperature 173(2)
_diffrn_measured_fraction_theta_full 0.981
_diffrn_measured_fraction_theta_max 0.981
_diffrn_measurement_device_type 'PHOTON100 CMOS detector'
_diffrn_measurement_method 'omega scan'
_diffrn_radiation_monochromator 'TRIUMPH curved crystal monochromator'
_diffrn_radiation_source 'fine-focus sealed tube'
_diffrn_radiation_type MoK\a
_diffrn_radiation_wavelength 0.71073
_diffrn_reflns_av_R_equivalents 0.0548
_diffrn_reflns_av_sigmaI/netI 0.0646
_diffrn_reflns_limit_h_max 8
_diffrn_reflns_limit_h_min -7
_diffrn_reflns_limit_k_max 12
_diffrn_reflns_limit_k_min -12
_diffrn_reflns_limit_l_max 25
_diffrn_reflns_limit_l_min -25
_diffrn_reflns_number 15017
_diffrn_reflns_theta_full 25.37
_diffrn_reflns_theta_max 25.37
_diffrn_reflns_theta_min 2.90
_exptl_absorpt_coefficient_mu 0.089
_exptl_absorpt_correction_T_max 0.7452
_exptl_absorpt_correction_T_min 0.6905
_exptl_absorpt_correction_type multi-scan
_exptl_absorpt_process_details 'SADABS (Bruker, 2014)'
_exptl_crystal_colour colorless
_exptl_crystal_density_diffrn 1.315
_exptl_crystal_density_method 'not measured'
_exptl_crystal_description block
_exptl_crystal_F_000 664
_exptl_crystal_size_max 0.27
_exptl_crystal_size_mid 0.24
_exptl_crystal_size_min 0.16
_refine_diff_density_max 0.256
_refine_diff_density_min -0.225
_refine_diff_density_rms 0.048
_refine_ls_extinction_method none
_refine_ls_goodness_of_fit_ref 1.048
_refine_ls_hydrogen_treatment mixed
_refine_ls_matrix_type full
_refine_ls_number_parameters 427
_refine_ls_number_reflns 5685
_refine_ls_number_restraints 0
_refine_ls_restrained_S_all 1.048
_refine_ls_R_factor_all 0.1013
_refine_ls_R_factor_gt 0.0570
_refine_ls_shift/su_max 0.000
_refine_ls_shift/su_mean 0.000
_refine_ls_structure_factor_coef Fsqd
_refine_ls_weighting_details 'calc w=1/[\s^2^(Fo^2^)+(0.0401P)^2^+1.1071P] where P=(Fo^2^+2Fc^2^)/3'
_refine_ls_weighting_scheme calc
_refine_ls_wR_factor_gt 0.1100
_refine_ls_wR_factor_ref 0.1287
_reflns_number_gt 3795
_reflns_number_total 5685
_reflns_threshold_expression >2sigma(I)
_cod_data_source_file suppl_ncrs-2016-0333_suppl.cif
_cod_data_source_block 1
_cod_depositor_comments
;
The following automatic conversions were performed:

data item '_symmetry_cell_setting' value 'Triclinic' was changed to
'triclinic' in accordance with the built-in table derived from the
CIF Core dictionary named 'cif_core.dic' version 2.4.5 last updated
on 2014-11-21.

Automatic conversion script
Id: cif_fix_values 8738 2021-04-28 16:35:53Z antanas 
;
_cod_original_cell_volume 1577.68(14)
_cod_original_sg_symbol_Hall '-P 1   '
_cod_original_sg_symbol_H-M 'P-1   '
_cod_database_code 8106648

loop_
_symmetry_equiv_pos_as_xyz
'x, y, z'
'-x, -y, -z'

loop_
_atom_site_label
_atom_site_type_symbol
_atom_site_fract_x
_atom_site_fract_y
_atom_site_fract_z
_atom_site_U_iso_or_equiv
_atom_site_adp_type
_atom_site_occupancy
_atom_site_symmetry_multiplicity
_atom_site_calc_flag
_atom_site_refinement_flags
_atom_site_disorder_assembly
_atom_site_disorder_group
C1A C 0.4706(4) 0.1971(2) 0.36998(12) 0.0273(6) Uani 1 1 d . . .
C2A C 0.3733(3) 0.1773(2) 0.26806(12) 0.0261(6) Uani 1 1 d . . .
C3A C 0.5181(3) 0.3152(2) 0.34899(11) 0.0244(6) Uani 1 1 d . . .
C4A C 0.6081(4) 0.4391(2) 0.37614(12) 0.0270(6) Uani 1 1 d . . .
C5A C 0.5399(3) 0.5056(2) 0.26795(11) 0.0219(5) Uani 1 1 d . . .
C6A C 0.5000(4) 0.1577(3) 0.43641(12) 0.0367(7) Uani 1 1 d . . .
H6A1 H 0.3815 0.1185 0.4489 0.055 Uiso 1 1 calc R . .
H6A2 H 0.5476 0.2335 0.4667 0.055 Uiso 1 1 calc R . .
H6A3 H 0.5901 0.0953 0.4372 0.055 Uiso 1 1 calc R . .
C7A C 0.2931(4) 0.1277(2) 0.20162(12) 0.0308(6) Uani 1 1 d . . .
H7A1 H 0.3957 0.1219 0.1738 0.037 Uiso 1 1 calc R . .
H7A2 H 0.2135 0.1898 0.1848 0.037 Uiso 1 1 calc R . .
C8A C 0.1786(4) -0.0030(2) 0.19717(13) 0.0350(7) Uani 1 1 d . . .
H8A1 H 0.0778 0.0015 0.2258 0.042 Uiso 1 1 calc R . .
H8A2 H 0.2587 -0.0663 0.2123 0.042 Uiso 1 1 calc R . .
C9A C 0.0935(5) -0.0486(3) 0.12858(14) 0.0481(8) Uani 1 1 d . . .
H9A1 H 0.0118 0.0129 0.1137 0.072 Uiso 1 1 calc R . .
H9A2 H 0.0210 -0.1333 0.1277 0.072 Uiso 1 1 calc R . .
H9A3 H 0.1929 -0.0546 0.1002 0.072 Uiso 1 1 calc R . .
C10A C 0.6287(4) 0.7393(2) 0.24672(12) 0.0257(6) Uani 1 1 d . . .
C11A C 0.5475(3) 0.6125(2) 0.22644(11) 0.0235(6) Uani 1 1 d . . .
C12A C 0.4632(4) 0.5868(2) 0.16353(12) 0.0270(6) Uani 1 1 d . . .
H12A H 0.4075 0.5018 0.1488 0.032 Uiso 1 1 calc R . .
C13A C 0.4579(4) 0.6805(3) 0.12185(13) 0.0322(6) Uani 1 1 d . . .
H13A H 0.3979 0.6607 0.0793 0.039 Uiso 1 1 calc R . .
C14A C 0.5413(4) 0.8034(3) 0.14300(13) 0.0339(7) Uani 1 1 d . . .
H14A H 0.5394 0.8685 0.1146 0.041 Uiso 1 1 calc R . .
C15A C 0.6274(4) 0.8333(2) 0.20490(13) 0.0325(7) Uani 1 1 d . . .
H15A H 0.6856 0.9181 0.2187 0.039 Uiso 1 1 calc R . .
C16A C 0.7731(4) 0.8949(2) 0.33565(13) 0.0367(7) Uani 1 1 d . . .
H16A H 0.6723 0.9499 0.3301 0.044 Uiso 1 1 calc R . .
H16B H 0.8808 0.9306 0.3144 0.044 Uiso 1 1 calc R . .
C17A C 0.8282(4) 0.8871(3) 0.40608(13) 0.0419(8) Uani 1 1 d . . .
H17A H 0.7197 0.8521 0.4263 0.063 Uiso 1 1 calc R . .
H17B H 0.8747 0.9733 0.4272 0.063 Uiso 1 1 calc R . .
H17C H 0.9262 0.8309 0.4106 0.063 Uiso 1 1 calc R . .
C1B C 0.7312(4) 0.2657(2) 0.08065(12) 0.0271(6) Uani 1 1 d . . .
C2B C 0.8249(3) 0.4684(2) 0.07770(11) 0.0244(6) Uani 1 1 d . . .
C3B C 0.8111(3) 0.3110(2) 0.14169(11) 0.0234(6) Uani 1 1 d . . .
C4B C 0.8399(3) 0.2613(2) 0.20283(11) 0.0258(6) Uani 1 1 d . . .
C5B C 0.9937(3) 0.4794(2) 0.24154(11) 0.0225(6) Uani 1 1 d . . .
C6B C 0.6524(4) 0.1312(2) 0.05536(13) 0.0361(7) Uani 1 1 d . . .
H6B1 H 0.5261 0.1310 0.0346 0.054 Uiso 1 1 calc R . .
H6B2 H 0.6484 0.0775 0.0910 0.054 Uiso 1 1 calc R . .
H6B3 H 0.7310 0.0970 0.0239 0.054 Uiso 1 1 calc R . .
C7B C 0.8674(4) 0.5992(2) 0.05757(11) 0.0269(6) Uani 1 1 d . . .
H7B1 H 1.0032 0.6170 0.0551 0.032 Uiso 1 1 calc R . .
H7B2 H 0.8332 0.6630 0.0909 0.032 Uiso 1 1 calc R . .
C8B C 0.7657(4) 0.6168(2) -0.00728(12) 0.0311(6) Uani 1 1 d . . .
H8B1 H 0.8043 0.5564 -0.0412 0.037 Uiso 1 1 calc R . .
H8B2 H 0.6300 0.5959 -0.0057 0.037 Uiso 1 1 calc R . .
C9B C 0.8067(4) 0.7534(3) -0.02437(14) 0.0427(8) Uani 1 1 d . . .
H9B1 H 0.7614 0.8129 0.0077 0.064 Uiso 1 1 calc R . .
H9B2 H 0.7440 0.7604 -0.0670 0.064 Uiso 1 1 calc R . .
H9B3 H 0.9413 0.7751 -0.0248 0.064 Uiso 1 1 calc R . .
C10B C 1.1363(3) 0.5327(2) 0.35870(12) 0.0252(6) Uani 1 1 d . . .
C11B C 1.0936(3) 0.5676(2) 0.29644(11) 0.0233(6) Uani 1 1 d . . .
C12B C 1.1489(4) 0.6944(2) 0.28544(12) 0.0276(6) Uani 1 1 d . . .
H12B H 1.1215 0.7200 0.2437 0.033 Uiso 1 1 calc R . .
C13B C 1.2420(4) 0.7836(2) 0.33325(12) 0.0305(6) Uani 1 1 d . . .
H13B H 1.2786 0.8693 0.3246 0.037 Uiso 1 1 calc R . .
C14B C 1.2812(4) 0.7465(3) 0.39382(12) 0.0329(7) Uani 1 1 d . . .
H14B H 1.3451 0.8074 0.4271 0.039 Uiso 1 1 calc R . .
C15B C 1.2292(4) 0.6220(2) 0.40701(12) 0.0307(6) Uani 1 1 d . . .
H15B H 1.2569 0.5978 0.4490 0.037 Uiso 1 1 calc R . .
C16B C 1.1066(4) 0.3700(3) 0.43307(12) 0.0329(7) Uani 1 1 d . . .
H16C H 1.0417 0.4243 0.4626 0.039 Uiso 1 1 calc R . .
H16D H 1.2399 0.3785 0.4494 0.039 Uiso 1 1 calc R . .
C17B C 1.0212(4) 0.2320(3) 0.42765(14) 0.0407(7) Uani 1 1 d . . .
H17D H 0.8900 0.2253 0.4107 0.061 Uiso 1 1 calc R . .
H17E H 1.0303 0.2008 0.4703 0.061 Uiso 1 1 calc R . .
H17F H 1.0877 0.1797 0.3984 0.061 Uiso 1 1 calc R . .
N1A N 0.3824(3) 0.1128(2) 0.31991(10) 0.0299(5) Uani 1 1 d . . .
N2A N 0.4529(3) 0.30034(18) 0.28379(9) 0.0240(5) Uani 1 1 d . . .
N3A N 0.6151(3) 0.5280(2) 0.33119(10) 0.0280(5) Uani 1 1 d . . .
H3AA H 0.664(4) 0.604(3) 0.3452(12) 0.034 Uiso 1 1 d . . .
N4A N 0.4597(3) 0.39431(19) 0.24197(9) 0.0242(5) Uani 1 1 d . . .
N1B N 0.7403(3) 0.36373(19) 0.04179(10) 0.0274(5) Uani 1 1 d . . .
N2B N 0.8710(3) 0.44048(18) 0.13839(9) 0.0235(5) Uani 1 1 d . . .
N3B N 0.9363(3) 0.3526(2) 0.24990(10) 0.0266(5) Uani 1 1 d . . .
H3BA H 0.963(4) 0.332(2) 0.2895(13) 0.032 Uiso 1 1 d . . .
N4B N 0.9637(3) 0.52731(18) 0.18745(9) 0.0234(5) Uani 1 1 d . . .
O1A O 0.6749(3) 0.46841(17) 0.43232(8) 0.0373(5) Uani 1 1 d . . .
O2A O 0.7098(3) 0.76424(16) 0.30917(8) 0.0340(5) Uani 1 1 d . . .
O1B O 0.7903(3) 0.15191(16) 0.21513(8) 0.0342(5) Uani 1 1 d . . .
O2B O 1.0847(3) 0.40724(16) 0.36868(8) 0.0343(5) Uani 1 1 d . . .

loop_
_atom_site_aniso_label
_atom_site_aniso_U_11
_atom_site_aniso_U_22
_atom_site_aniso_U_33
_atom_site_aniso_U_23
_atom_site_aniso_U_13
_atom_site_aniso_U_12
C1A 0.0310(15) 0.0269(14) 0.0250(14) 0.0064(11) 0.0039(12) 0.0035(12)
C2A 0.0280(14) 0.0219(13) 0.0284(14) 0.0036(11) 0.0043(11) 0.0016(11)
C3A 0.0289(14) 0.0273(14) 0.0163(12) 0.0003(10) 0.0004(11) 0.0035(11)
C4A 0.0274(14) 0.0287(14) 0.0255(14) 0.0053(12) 0.0011(11) 0.0058(12)
C5A 0.0202(13) 0.0230(13) 0.0223(13) 0.0000(11) 0.0033(10) 0.0030(11)
C6A 0.0418(17) 0.0376(16) 0.0315(15) 0.0134(13) 0.0010(13) 0.0023(14)
C7A 0.0353(16) 0.0277(14) 0.0277(14) 0.0032(11) 0.0012(12) -0.0020(12)
C8A 0.0395(17) 0.0295(15) 0.0341(16) 0.0028(12) 0.0014(13) -0.0014(13)
C9A 0.053(2) 0.0392(18) 0.0443(18) -0.0033(14) -0.0102(15) -0.0083(16)
C10A 0.0276(14) 0.0247(13) 0.0246(14) 0.0011(11) 0.0036(11) 0.0033(11)
C11A 0.0254(14) 0.0226(13) 0.0237(13) 0.0045(11) 0.0046(11) 0.0047(11)
C12A 0.0292(15) 0.0224(13) 0.0286(14) 0.0025(11) 0.0035(12) -0.0003(11)
C13A 0.0377(16) 0.0359(16) 0.0244(14) 0.0080(12) 0.0030(12) 0.0062(13)
C14A 0.0402(17) 0.0315(15) 0.0331(16) 0.0148(12) 0.0051(13) 0.0075(13)
C15A 0.0353(16) 0.0255(14) 0.0369(16) 0.0059(12) 0.0057(13) 0.0008(12)
C16A 0.0482(18) 0.0191(14) 0.0395(16) -0.0005(12) -0.0007(14) -0.0034(13)
C17A 0.0513(19) 0.0327(16) 0.0375(16) -0.0027(13) -0.0028(14) -0.0017(14)
C1B 0.0273(14) 0.0277(14) 0.0255(14) 0.0010(11) 0.0021(11) 0.0021(12)
C2B 0.0247(14) 0.0269(14) 0.0211(13) 0.0014(11) -0.0007(11) 0.0039(11)
C3B 0.0230(14) 0.0206(13) 0.0266(14) 0.0025(11) 0.0049(11) 0.0013(11)
C4B 0.0258(14) 0.0265(15) 0.0255(14) 0.0018(12) 0.0045(11) 0.0038(12)
C5B 0.0228(14) 0.0215(13) 0.0242(13) 0.0028(11) 0.0042(11) 0.0053(11)
C6B 0.0425(17) 0.0286(15) 0.0334(15) -0.0008(12) -0.0028(13) -0.0029(13)
C7B 0.0290(15) 0.0263(14) 0.0255(14) 0.0038(11) -0.0001(11) 0.0053(12)
C8B 0.0327(15) 0.0337(15) 0.0277(14) 0.0069(12) 0.0002(12) 0.0062(12)
C9B 0.0447(18) 0.0455(18) 0.0423(18) 0.0196(14) 0.0049(14) 0.0112(15)
C10B 0.0264(14) 0.0237(13) 0.0259(13) 0.0038(11) 0.0019(11) 0.0053(11)
C11B 0.0198(13) 0.0267(13) 0.0238(13) 0.0032(11) 0.0032(10) 0.0038(11)
C12B 0.0301(15) 0.0266(14) 0.0243(13) 0.0041(11) -0.0007(11) -0.0021(12)
C13B 0.0336(16) 0.0264(14) 0.0296(15) 0.0026(12) 0.0019(12) -0.0036(12)
C14B 0.0351(16) 0.0322(15) 0.0273(15) -0.0036(12) -0.0045(12) -0.0011(13)
C15B 0.0356(16) 0.0327(15) 0.0228(14) 0.0028(12) -0.0024(12) 0.0040(13)
C16B 0.0439(17) 0.0349(15) 0.0210(13) 0.0092(11) -0.0012(12) 0.0081(13)
C17B 0.0449(18) 0.0402(17) 0.0371(16) 0.0153(13) -0.0009(14) -0.0003(14)
N1A 0.0368(13) 0.0276(12) 0.0246(12) 0.0068(10) 0.0008(10) 0.0003(10)
N2A 0.0289(12) 0.0217(11) 0.0215(11) 0.0052(9) 0.0014(9) 0.0023(9)
N3A 0.0369(14) 0.0209(11) 0.0240(12) 0.0009(9) -0.0001(10) -0.0021(10)
N4A 0.0276(12) 0.0240(11) 0.0218(11) 0.0078(9) 0.0025(9) 0.0025(10)
N1B 0.0283(12) 0.0275(12) 0.0252(11) 0.0019(10) -0.0017(9) 0.0025(10)
N2B 0.0247(11) 0.0217(11) 0.0228(11) 0.0016(9) -0.0023(9) 0.0009(9)
N3B 0.0352(13) 0.0238(12) 0.0195(11) 0.0034(9) -0.0023(10) 0.0010(10)
N4B 0.0273(12) 0.0219(11) 0.0197(11) 0.0011(9) -0.0004(9) 0.0005(9)
O1A 0.0527(13) 0.0330(11) 0.0233(10) 0.0020(8) -0.0076(9) 0.0017(9)
O2A 0.0448(12) 0.0215(9) 0.0324(10) 0.0015(8) -0.0056(9) -0.0010(8)
O1B 0.0451(12) 0.0225(10) 0.0338(10) 0.0062(8) 0.0026(9) -0.0026(9)
O2B 0.0514(12) 0.0279(10) 0.0217(9) 0.0078(8) -0.0042(9) -0.0006(9)

loop_
_atom_type_symbol
_atom_type_description
_atom_type_scat_dispersion_real
_atom_type_scat_dispersion_imag
_atom_type_scat_source
C C 0.0033 0.0016 'International Tables Vol C Tables 4.2.6.8 and 6.1.1.4'
H H 0.0000 0.0000 'International Tables Vol C Tables 4.2.6.8 and 6.1.1.4'
N N 0.0061 0.0033 'International Tables Vol C Tables 4.2.6.8 and 6.1.1.4'
O O 0.0106 0.0060 'International Tables Vol C Tables 4.2.6.8 and 6.1.1.4'

loop_
_geom_angle_atom_site_label_1
_geom_angle_atom_site_label_2
_geom_angle_atom_site_label_3
_geom_angle
_geom_angle_site_symmetry_1
_geom_angle_site_symmetry_3
N1A C1A C3A 110.0(2) . .
N1A C1A C6A 121.3(2) . .
C3A C1A C6A 128.7(2) . .
N1A C2A N2A 110.0(2) . .
N1A C2A C7A 127.7(2) . .
N2A C2A C7A 122.4(2) . .
C1A C3A N2A 105.0(2) . .
C1A C3A C4A 137.3(2) . .
N2A C3A C4A 117.7(2) . .
O1A C4A N3A 121.4(2) . .
O1A C4A C3A 126.2(2) . .
N3A C4A C3A 112.4(2) . .
N4A C5A N3A 123.1(2) . .
N4A C5A C11A 117.1(2) . .
N3A C5A C11A 119.8(2) . .
C1A C6A H6A1 109.5 . .
C1A C6A H6A2 109.5 . .
H6A1 C6A H6A2 109.5 . .
C1A C6A H6A3 109.5 . .
H6A1 C6A H6A3 109.5 . .
H6A2 C6A H6A3 109.5 . .
C2A C7A C8A 113.5(2) . .
C2A C7A H7A1 108.9 . .
C8A C7A H7A1 108.9 . .
C2A C7A H7A2 108.9 . .
C8A C7A H7A2 108.9 . .
H7A1 C7A H7A2 107.7 . .
C7A C8A C9A 111.9(2) . .
C7A C8A H8A1 109.2 . .
C9A C8A H8A1 109.2 . .
C7A C8A H8A2 109.2 . .
C9A C8A H8A2 109.2 . .
H8A1 C8A H8A2 107.9 . .
C8A C9A H9A1 109.5 . .
C8A C9A H9A2 109.5 . .
H9A1 C9A H9A2 109.5 . .
C8A C9A H9A3 109.5 . .
H9A1 C9A H9A3 109.5 . .
H9A2 C9A H9A3 109.5 . .
O2A C10A C15A 122.2(2) . .
O2A C10A C11A 117.1(2) . .
C15A C10A C11A 120.7(2) . .
C12A C11A C10A 117.4(2) . .
C12A C11A C5A 117.8(2) . .
C10A C11A C5A 124.7(2) . .
C13A C12A C11A 122.2(2) . .
C13A C12A H12A 118.9 . .
C11A C12A H12A 118.9 . .
C14A C13A C12A 118.8(2) . .
C14A C13A H13A 120.6 . .
C12A C13A H13A 120.6 . .
C13A C14A C15A 121.0(2) . .
C13A C14A H14A 119.5 . .
C15A C14A H14A 119.5 . .
C14A C15A C10A 119.8(2) . .
C14A C15A H15A 120.1 . .
C10A C15A H15A 120.1 . .
O2A C16A C17A 105.1(2) . .
O2A C16A H16A 110.7 . .
C17A C16A H16A 110.7 . .
O2A C16A H16B 110.7 . .
C17A C16A H16B 110.7 . .
H16A C16A H16B 108.8 . .
C16A C17A H17A 109.5 . .
C16A C17A H17B 109.5 . .
H17A C17A H17B 109.5 . .
C16A C17A H17C 109.5 . .
H17A C17A H17C 109.5 . .
H17B C17A H17C 109.5 . .
N1B C1B C3B 109.7(2) . .
N1B C1B C6B 121.9(2) . .
C3B C1B C6B 128.3(2) . .
N1B C2B N2B 110.0(2) . .
N1B C2B C7B 127.5(2) . .
N2B C2B C7B 122.5(2) . .
C1B C3B N2B 104.9(2) . .
C1B C3B C4B 137.2(2) . .
N2B C3B C4B 117.8(2) . .
O1B C4B N3B 120.9(2) . .
O1B C4B C3B 126.7(2) . .
N3B C4B C3B 112.4(2) . .
N4B C5B N3B 123.1(2) . .
N4B C5B C11B 117.0(2) . .
N3B C5B C11B 119.9(2) . .
C1B C6B H6B1 109.5 . .
C1B C6B H6B2 109.5 . .
H6B1 C6B H6B2 109.5 . .
C1B C6B H6B3 109.5 . .
H6B1 C6B H6B3 109.5 . .
H6B2 C6B H6B3 109.5 . .
C2B C7B C8B 113.5(2) . .
C2B C7B H7B1 108.9 . .
C8B C7B H7B1 108.9 . .
C2B C7B H7B2 108.9 . .
C8B C7B H7B2 108.9 . .
H7B1 C7B H7B2 107.7 . .
C9B C8B C7B 111.6(2) . .
C9B C8B H8B1 109.3 . .
C7B C8B H8B1 109.3 . .
C9B C8B H8B2 109.3 . .
C7B C8B H8B2 109.3 . .
H8B1 C8B H8B2 108.0 . .
C8B C9B H9B1 109.5 . .
C8B C9B H9B2 109.5 . .
H9B1 C9B H9B2 109.5 . .
C8B C9B H9B3 109.5 . .
H9B1 C9B H9B3 109.5 . .
H9B2 C9B H9B3 109.5 . .
O2B C10B C15B 122.2(2) . .
O2B C10B C11B 117.1(2) . .
C15B C10B C11B 120.7(2) . .
C12B C11B C10B 117.6(2) . .
C12B C11B C5B 117.6(2) . .
C10B C11B C5B 124.8(2) . .
C13B C12B C11B 122.0(2) . .
C13B C12B H12B 119.0 . .
C11B C12B H12B 119.0 . .
C12B C13B C14B 119.0(2) . .
C12B C13B H13B 120.5 . .
C14B C13B H13B 120.5 . .
C13B C14B C15B 121.1(2) . .
C13B C14B H14B 119.4 . .
C15B C14B H14B 119.4 . .
C14B C15B C10B 119.7(2) . .
C14B C15B H15B 120.2 . .
C10B C15B H15B 120.2 . .
O2B C16B C17B 105.4(2) . .
O2B C16B H16C 110.7 . .
C17B C16B H16C 110.7 . .
O2B C16B H16D 110.7 . .
C17B C16B H16D 110.7 . .
H16C C16B H16D 108.8 . .
C16B C17B H17D 109.5 . .
C16B C17B H17E 109.5 . .
H17D C17B H17E 109.5 . .
C16B C17B H17F 109.5 . .
H17D C17B H17F 109.5 . .
H17E C17B H17F 109.5 . .
C2A N1A C1A 106.9(2) . .
C2A N2A N4A 124.80(19) . .
C2A N2A C3A 108.19(19) . .
N4A N2A C3A 126.96(19) . .
C5A N3A C4A 125.7(2) . .
C5A N3A H3AA 118.0(18) . .
C4A N3A H3AA 116.1(18) . .
C5A N4A N2A 113.99(19) . .
C2B N1B C1B 107.1(2) . .
C2B N2B N4B 124.72(19) . .
C2B N2B C3B 108.33(19) . .
N4B N2B C3B 126.95(19) . .
C5B N3B C4B 125.4(2) . .
C5B N3B H3BA 114.4(17) . .
C4B N3B H3BA 120.2(17) . .
C5B N4B N2B 114.14(19) . .
C10A O2A C16A 119.83(19) . .
C10B O2B C16B 119.24(19) . .

loop_
_geom_bond_atom_site_label_1
_geom_bond_atom_site_label_2
_geom_bond_distance
_geom_bond_site_symmetry_2
C1A N1A 1.369(3) .
C1A C3A 1.374(3) .
C1A C6A 1.494(3) .
C2A N1A 1.335(3) .
C2A N2A 1.355(3) .
C2A C7A 1.483(3) .
C3A N2A 1.394(3) .
C3A C4A 1.432(3) .
C4A O1A 1.230(3) .
C4A N3A 1.389(3) .
C5A N4A 1.294(3) .
C5A N3A 1.376(3) .
C5A C11A 1.485(3) .
C6A H6A1 0.9800 .
C6A H6A2 0.9800 .
C6A H6A3 0.9800 .
C7A C8A 1.515(3) .
C7A H7A1 0.9900 .
C7A H7A2 0.9900 .
C8A C9A 1.524(4) .
C8A H8A1 0.9900 .
C8A H8A2 0.9900 .
C9A H9A1 0.9800 .
C9A H9A2 0.9800 .
C9A H9A3 0.9800 .
C10A O2A 1.375(3) .
C10A C15A 1.383(3) .
C10A C11A 1.406(3) .
C11A C12A 1.392(3) .
C12A C13A 1.379(3) .
C12A H12A 0.9500 .
C13A C14A 1.379(4) .
C13A H13A 0.9500 .
C14A C15A 1.381(4) .
C14A H14A 0.9500 .
C15A H15A 0.9500 .
C16A O2A 1.441(3) .
C16A C17A 1.507(4) .
C16A H16A 0.9900 .
C16A H16B 0.9900 .
C17A H17A 0.9800 .
C17A H17B 0.9800 .
C17A H17C 0.9800 .
C1B N1B 1.373(3) .
C1B C3B 1.375(3) .
C1B C6B 1.493(3) .
C2B N1B 1.328(3) .
C2B N2B 1.354(3) .
C2B C7B 1.485(3) .
C3B N2B 1.392(3) .
C3B C4B 1.437(3) .
C4B O1B 1.224(3) .
C4B N3B 1.389(3) .
C5B N4B 1.295(3) .
C5B N3B 1.385(3) .
C5B C11B 1.486(3) .
C6B H6B1 0.9800 .
C6B H6B2 0.9800 .
C6B H6B3 0.9800 .
C7B C8B 1.525(3) .
C7B H7B1 0.9900 .
C7B H7B2 0.9900 .
C8B C9B 1.518(4) .
C8B H8B1 0.9900 .
C8B H8B2 0.9900 .
C9B H9B1 0.9800 .
C9B H9B2 0.9800 .
C9B H9B3 0.9800 .
C10B O2B 1.372(3) .
C10B C15B 1.384(3) .
C10B C11B 1.406(3) .
C11B C12B 1.396(3) .
C12B C13B 1.378(3) .
C12B H12B 0.9500 .
C13B C14B 1.378(4) .
C13B H13B 0.9500 .
C14B C15B 1.382(4) .
C14B H14B 0.9500 .
C15B H15B 0.9500 .
C16B O2B 1.441(3) .
C16B C17B 1.503(4) .
C16B H16C 0.9900 .
C16B H16D 0.9900 .
C17B H17D 0.9800 .
C17B H17E 0.9800 .
C17B H17F 0.9800 .
N2A N4A 1.382(3) .
N3A H3AA 0.85(3) .
N2B N4B 1.380(3) .
N3B H3BA 0.89(3) .

loop_
_geom_hbond_atom_site_label_D
_geom_hbond_atom_site_label_H
_geom_hbond_atom_site_label_A
_geom_hbond_distance_DH
_geom_hbond_distance_HA
_geom_hbond_distance_DA
_geom_hbond_angle_DHA
_geom_hbond_site_symmetry_A
_geom_hbond_publ_flag
N3A H3AA O2A 0.85(3) 1.92(3) 2.599(3) 136(2) . yes
N3B H3BA O2B 0.89(3) 1.87(3) 2.607(3) 139(2) . yes
C13A H13A N1B 0.9500 2.6200 3.566(3) 172.00 2_665 yes
C13B H13B N1A 0.9500 2.6000 3.543(3) 171.00 1_665 yes
C15A H15A O1B 0.9500 2.5000 3.407(3) 159.00 1_565 yes
